data_7020656
loop_
_publ_author_name
'Grzechnik, Andrzej'
'Khaidukov, Nicholas'
'Friese, Karen'

_publ_section_title
;
 Crystal structures and stability of trigonal KLnF4 fluorides (Ln = Y, Ho,
 Er, Tm, Yb).
;
_journal_issue 2
_journal_name_full 'Dalton transactions (Cambridge, England : 2003)'
_journal_page_first 441
_journal_page_last 447
_journal_paper_doi 10.1039/c2dt31483e
_journal_volume 42
_journal_year 2013
_chemical_formula_sum 'F4 K Y'
_chemical_formula_weight 306
_chemical_name_systematic ' ?'
_space_group_IT_number 145
_symmetry_cell_setting trigonal
_symmetry_Int_Tables_number 145
_symmetry_space_group_name_Hall 'P 32'
_symmetry_space_group_name_H-M 'P 32'
_cell_angle_alpha 90
_cell_angle_beta 90
_cell_angle_gamma 120
_cell_formula_units_Z 18
_cell_length_a 14.1630(10)
_cell_length_b 14.1630(10)
_cell_length_c 10.1900(10)
_cell_measurement_temperature 293
_cell_volume 1770.2(2)
_diffrn_ambient_temperature 293
_diffrn_measured_fraction_theta_full 0.99
_diffrn_measured_fraction_theta_max 0
_diffrn_radiation_probe x-ray
_diffrn_radiation_wavelength 0.4
_diffrn_reflns_av_R_equivalents 0.049
_diffrn_reflns_av_sigmaI/netI 0.0551
_diffrn_reflns_limit_h_max 31
_diffrn_reflns_limit_h_min -31
_diffrn_reflns_limit_k_max 30
_diffrn_reflns_limit_k_min -30
_diffrn_reflns_limit_l_max 21
_diffrn_reflns_limit_l_min -22
_diffrn_reflns_number 138252
_diffrn_reflns_theta_full 26.14
_diffrn_reflns_theta_max 26.15
_diffrn_reflns_theta_min 0.94
_exptl_absorpt_coefficient_mu 3.5
_exptl_crystal_density_diffrn 3.4434
_exptl_crystal_F_000 1692
_exptl_crystal_size_max 0.10
_exptl_crystal_size_mid 0.07
_exptl_crystal_size_min 0.04
_refine_diff_density_max 0.55
_refine_diff_density_min -0.59
_refine_ls_abs_structure_details ' 24869 of Friedel pairs used in the refinement'
_refine_ls_abs_structure_Flack 0
_refine_ls_extinction_coef 11400(700)
_refine_ls_extinction_method 'B-C type 1 Gaussian isotropic (Becker & Coppens, 1974)'
_refine_ls_goodness_of_fit_gt 1.21
_refine_ls_goodness_of_fit_ref 1.19
_refine_ls_number_constraints 97
_refine_ls_number_parameters 231
_refine_ls_number_reflns 25527
_refine_ls_number_restraints 0
_refine_ls_R_factor_all 0.0361
_refine_ls_R_factor_gt 0.0306
_refine_ls_shift/su_max 0.0349
_refine_ls_shift/su_mean 0.0058
_refine_ls_structure_factor_coef F
_refine_ls_weighting_details w=1/(\s^2^(F)+0.0001F^2^)
_refine_ls_weighting_scheme sigma
_refine_ls_wR_factor_gt 0.0400
_refine_ls_wR_factor_ref 0.0409
_reflns_number_gt 23445
_reflns_number_total 25527
_reflns_threshold_expression I>3\s(I)
_cod_data_source_file c2dt31483e.txt
_cod_data_source_block V
_cod_depositor_comments
;
The following automatic conversions were performed:

'_diffrn_radiation_probe' value 'X-ray' changed to 'x-ray' according
to /home/saulius/struct/CIF-dictionaries/cif_core.dic dictionary
named 'cif_core.dic' version 2.4.2 from 2011-04-26.

Automatic conversion script
Id: cif_fix_values 1891 2012-01-12 08:04:46Z andrius 
;
_cod_original_formula_sum 'F4 K1 Y1'
_cod_database_code 7020656

loop_
_symmetry_equiv_pos_site_id
_symmetry_equiv_pos_as_xyz
1 x,y,z
2 -y,x-y,z+2/3
3 -x+y,-x,z+1/3

loop_
_atom_site_label
_atom_site_type_symbol
_atom_site_fract_x
_atom_site_fract_y
_atom_site_fract_z
_atom_site_adp_type
_atom_site_U_iso_or_equiv
_atom_site_symmetry_multiplicity
_atom_site_occupancy
_atom_site_calc_flag
Y1 Y 0.13055(3) 0.89040(3) 0.66619(4) Uani 0.00575(7) 3 1 d
Y2 Y 0.28078(4) 0.73037(4) 0.67411(5) Uani 0.00745(10) 3 1 d
Y3 Y 0.78105(4) 0.20748(4) 0.65710(4) Uani 0.00633(8) 3 1 d
Y4 Y 0.94103(4) 0.05768(4) 0.66979(6) Uani 0.00663(8) 3 1 d
Y5 Y 0.45274(4) 0.54494(5) 0.67143(4) Uani 0.00674(8) 3 1 d
Y6 Y 0.60289(3) 0.38552(4) 0.65198(3) Uani 0.00522(7) 3 1 d
K1 K 0.26672(10) 0.21929(11) 0.64643(12) Uani 0.0158(3) 3 1 d
K2 K 0.78083(12) 0.71936(12) 0.67589(13) Uani 0.0202(4) 3 1 d
K3 K 0.61130(12) 0.87785(10) 0.65016(11) Uani 0.0180(3) 3 1 d
K4 K 0.10466(11) 0.39538(12) 0.67984(12) Uani 0.0167(3) 3 1 d
K5 K 0.45608(9) 0.06437(9) 0.68040(11) Uani 0.0151(3) 3 1 d
K6 K 0.94765(11) 0.56221(12) 0.65014(11) Uani 0.0182(3) 3 1 d
F1 F 0.1309(2) 0.9354(2) 0.8839(2) Uani 0.0152(5) 3 1 d
F2 F 0.0702(2) 0.8784(2) 0.4569(2) Uani 0.0176(6) 3 1 d
F3 F 0.20735(19) 0.59552(19) 0.5238(3) Uani 0.0199(3) 3 1 d
F4 F 0.3388(3) 0.72858(17) 0.3409(3) Uani 0.0296(4) 3 1 d
F5 F 0.7377(2) 0.2036(2) 0.4403(3) Uani 0.0176(6) 3 1 d
F6 F 0.78924(19) 0.2701(2) 0.8667(3) Uani 0.0152(5) 3 1 d
F7 F -0.0014(3) 0.05974(17) 0.3346(3) Uani 0.0296(4) 3 1 d
F8 F 0.0761(2) -0.04768(18) 1.1866(3) Uani 0.0199(3) 3 1 d
F9 F 0.3917(2) 0.5369(2) 0.4623(2) Uani 0.0176(6) 3 1 d
F10 F 0.4571(2) 0.5913(2) 0.8881(2) Uani 0.0152(5) 3 1 d
F11 F 0.54783(19) 0.29041(19) 0.4623(3) Uani 0.0199(3) 3 1 d
F12 F -0.2663(2) -0.60517(18) 1.3190(4) Uani 0.0296(4) 3 1 d
F13 F 0.7667(2) 0.72828(18) 0.9313(3) Uani 0.0159(4) 3 1 d
F14 F 0.8094(2) 0.72448(15) 0.4231(3) Uani 0.0156(4) 3 1 d
F15 F 0.24799(17) 0.22319(18) 0.3903(3) Uani 0.0152(4) 3 1 d
F16 F 0.8089(2) 0.0749(2) 1.5653(3) Uani 0.0144(4) 3 1 d
F17 F 0.13261(19) 0.39378(16) 0.4279(2) Uani 0.0156(4) 3 1 d
F18 F 0.09371(19) 0.40422(19) 0.9355(2) Uani 0.0159(4) 3 1 d
F19 F 0.15200(18) 0.75538(18) 0.5735(2) Uani 0.0144(4) 3 1 d
F20 F 0.59000(17) 0.88469(18) 0.3935(2) Uani 0.0152(4) 3 1 d
F21 F 0.93653(19) 0.5753(2) 0.3960(3) Uani 0.0152(4) 3 1 d
F22 F -0.4102(2) -0.94313(19) 1.2380(2) Uani 0.0144(4) 3 1 d
F23 F 0.4854(2) 0.06895(16) 1.4277(2) Uani 0.0156(4) 3 1 d
F24 F 0.4524(2) 0.08634(19) 0.9383(3) Uani 0.0159(4) 3 1 d

loop_
_atom_site_aniso_label
_atom_site_aniso_type_symbol
_atom_site_aniso_U_11
_atom_site_aniso_U_22
_atom_site_aniso_U_33
_atom_site_aniso_U_12
_atom_site_aniso_U_13
_atom_site_aniso_U_23
Y1 Y 0.00519(8) 0.00669(9) 0.00674(10) 0.00399(8) -0.00005(8) -0.00017(8)
Y2 Y 0.00810(12) 0.00733(11) 0.00923(16) 0.00559(9) 0.00291(9) 0.00259(8)
Y3 Y 0.00652(10) 0.00749(10) 0.00654(11) 0.00468(9) -0.00015(8) -0.00014(9)
Y4 Y 0.00633(9) 0.00652(10) 0.00799(13) 0.00393(7) 0.00168(8) 0.00142(8)
Y5 Y 0.00703(10) 0.00929(11) 0.00657(10) 0.00609(9) -0.00016(8) -0.00031(8)
Y6 Y 0.00477(8) 0.00508(8) 0.00640(8) 0.00289(8) -0.00084(7) -0.00120(7)
K1 K 0.0237(4) 0.0133(3) 0.0110(3) 0.0096(3) -0.0039(3) -0.0022(3)
K2 K 0.0163(4) 0.0313(7) 0.0142(4) 0.0128(5) -0.0024(4) -0.0062(4)
K3 K 0.0325(5) 0.0120(4) 0.0100(3) 0.0115(4) -0.0021(4) -0.0019(2)
K4 K 0.0168(4) 0.0217(4) 0.0124(3) 0.0102(4) -0.0010(3) -0.0006(3)
K5 K 0.0140(4) 0.0149(3) 0.0155(3) 0.0065(2) 0.0002(2) -0.0050(3)
K6 K 0.0284(5) 0.0133(4) 0.0118(3) 0.0095(3) -0.0020(3) -0.0006(3)
F1 F 0.0182(7) 0.0170(6) 0.0110(5) 0.0092(5) -0.0005(4) -0.0055(4)
F2 F 0.0222(7) 0.0275(9) 0.0118(6) 0.0189(7) -0.0078(5) -0.0014(5)
F3 F 0.0216(4) 0.0188(4) 0.0189(4) 0.0096(4) 0.0042(4) -0.0047(4)
F4 F 0.0333(7) 0.0041(2) 0.0429(6) 0.0029(5) 0.0004(5) -0.0006(7)
F5 F 0.0222(7) 0.0275(9) 0.0118(6) 0.0189(7) -0.0078(5) -0.0014(5)
F6 F 0.0182(7) 0.0170(6) 0.0110(5) 0.0092(5) -0.0005(4) -0.0055(4)
F7 F 0.0333(7) 0.0041(2) 0.0429(6) 0.0029(5) 0.0004(5) -0.0006(7)
F8 F 0.0216(4) 0.0188(4) 0.0189(4) 0.0096(4) 0.0042(4) -0.0047(4)
F9 F 0.0222(7) 0.0275(9) 0.0118(6) 0.0189(7) -0.0078(5) -0.0014(5)
F10 F 0.0182(7) 0.0170(6) 0.0110(5) 0.0092(5) -0.0005(4) -0.0055(4)
F11 F 0.0216(4) 0.0188(4) 0.0189(4) 0.0096(4) 0.0042(4) -0.0047(4)
F12 F 0.0333(7) 0.0041(2) 0.0429(6) 0.0029(5) 0.0004(5) -0.0006(7)
F13 F 0.0186(5) 0.0132(5) 0.0165(6) 0.0084(4) 0.0025(4) -0.0001(4)
F14 F 0.0227(6) 0.0018(3) 0.0164(6) 0.0016(3) 0.0120(4) -0.0016(3)
F15 F 0.0128(5) 0.0177(5) 0.0186(6) 0.0101(4) -0.0010(4) 0.0025(4)
F16 F 0.0184(5) 0.0163(5) 0.0114(5) 0.0108(4) -0.0038(3) -0.0030(3)
F17 F 0.0227(6) 0.0018(3) 0.0164(6) 0.0016(3) 0.0120(4) -0.0016(3)
F18 F 0.0186(5) 0.0132(5) 0.0165(6) 0.0084(4) 0.0025(4) -0.0001(4)
F19 F 0.0184(5) 0.0163(5) 0.0114(5) 0.0108(4) -0.0038(3) -0.0030(3)
F20 F 0.0128(5) 0.0177(5) 0.0186(6) 0.0101(4) -0.0010(4) 0.0025(4)
F21 F 0.0128(5) 0.0177(5) 0.0186(6) 0.0101(4) -0.0010(4) 0.0025(4)
F22 F 0.0184(5) 0.0163(5) 0.0114(5) 0.0108(4) -0.0038(3) -0.0030(3)
F23 F 0.0227(6) 0.0018(3) 0.0164(6) 0.0016(3) 0.0120(4) -0.0016(3)
F24 F 0.0186(5) 0.0132(5) 0.0165(6) 0.0084(4) 0.0025(4) -0.0001(4)

loop_
_atom_type_symbol
_atom_type_scat_dispersion_real
_atom_type_scat_dispersion_imag
_atom_type_scat_source
F 0.0032 0.0029 'International Tables Vol C tables 4.2.6.8 and 6.1.1.1'
K 0.0760 0.0798 'International Tables Vol C tables 4.2.6.8 and 6.1.1.1'
Y 0.2211 1.3572 'International Tables Vol C tables 4.2.6.8 and 6.1.1.1'

loop_
_geom_bond_atom_site_label_1
_geom_bond_atom_site_label_2
_geom_bond_site_symmetry_2
_geom_bond_distance
Y1 F1 . 2.307(2)
Y1 F2 . 2.273(3)
Y1 F7 3_565 2.232(5)
Y1 F13 2_664 2.164(2)
Y1 F15 3_565 2.171(2)
Y1 F17 3_565 2.252(4)
Y1 F19 . 2.285(3)
Y2 F3 . 2.256(3)
Y2 F3 3_565 2.286(3)
Y2 F4 3_565 2.203(5)
Y2 F9 3_565 2.212(3)
Y2 F10 2_664 2.228(3)
Y2 F17 3_565 2.274(3)
Y2 F19 . 2.269(3)
Y3 F5 . 2.286(3)
Y3 F6 . 2.293(3)
Y3 F12 3_654 2.235(5)
Y3 F14 3_665 2.267(4)
Y3 F16 1_554 2.302(3)
Y3 F21 3_665 2.157(2)
Y3 F24 2_654 2.153(3)
Y4 F1 2_764 2.221(3)
Y4 F2 3_555 2.217(3)
Y4 F7 3_655 2.210(5)
Y4 F8 2_654 2.289(2)
Y4 F8 3_654 2.242(3)
Y4 F14 3_665 2.270(4)
Y4 F16 1_554 2.270(3)
Y5 F4 3_565 2.231(5)
Y5 F9 . 2.281(3)
Y5 F10 . 2.295(3)
Y5 F18 2_664 2.155(2)
Y5 F20 3_565 2.169(2)
Y5 F22 3_654 2.260(4)
Y5 F23 3_664 2.291(4)
Y6 F5 3_665 2.227(3)
Y6 F6 2_654 2.207(3)
Y6 F11 . 2.260(3)
Y6 F11 3_665 2.254(3)
Y6 F12 3_654 2.219(4)
Y6 F22 3_654 2.274(4)
Y6 F23 3_664 2.270(3)
K1 F1 2_664 2.880(4)
K1 F5 3_665 2.879(5)
K1 F7 3_555 3.011(3)
K1 F13 2_654 2.645(4)
K1 F15 . 2.627(3)
K1 F16 3_664 2.600(3)
K1 F20 3_565 2.656(3)
K1 F22 3_654 2.877(3)
K2 F2 3_565 3.039(4)
K2 F6 2_654 2.937(4)
K2 F8 3_664 2.971(3)
K2 F13 . 2.618(3)
K2 F14 . 2.603(3)
K2 F15 3_665 2.599(4)
K2 F18 2_664 2.550(3)
K2 F23 3_664 2.978(3)
K3 F2 3_565 2.882(4)
K3 F4 3_565 3.113(3)
K3 F10 2_664 2.953(4)
K3 F16 1_564 2.925(3)
K3 F18 2_664 2.611(4)
K3 F19 3_565 2.643(3)
K3 F20 . 2.640(3)
K3 F21 3_675 2.587(3)
K4 F1 2_664 2.910(4)
K4 F3 . 2.925(3)
K4 F9 3_565 3.013(4)
K4 F14 3_565 2.905(3)
K4 F17 . 2.599(3)
K4 F18 . 2.617(3)
K4 F20 3_565 2.638(4)
K4 F24 2_554 2.636(3)
K5 F5 3_665 2.896(4)
K5 F10 2_654 2.849(4)
K5 F12 3_654 2.896(3)
K5 F13 2_654 2.588(3)
K5 F17 3_555 2.895(2)
K5 F21 3_665 2.642(4)
K5 F23 1_554 2.604(3)
K5 F24 . 2.650(3)
K6 F6 2_654 3.069(3)
K6 F9 3_665 2.937(4)
K6 F11 3_665 2.922(3)
K6 F15 3_665 2.625(3)
K6 F19 1_655 2.924(2)
K6 F21 . 2.606(3)
K6 F22 2_554 2.622(3)
K6 F24 2_654 2.612(4)
F1 F7 2_565 2.975(5)
F1 F7 3_565 2.760(5)
F1 F14 2_665 2.957(3)
F1 F15 3_565 2.924(3)
F1 F16 3_674 3.142(4)
F1 F17 3_565 2.770(5)
F2 F7 3_565 2.810(5)
F2 F8 1_564 2.933(4)
F2 F8 3_564 3.185(6)
F2 F13 2_664 2.981(3)
F2 F15 3_565 3.161(4)
F2 F16 2_553 3.074(4)
F2 F19 . 2.795(5)
F3 F4 . 2.642(4)
F3 F4 3_565 2.736(5)
F3 F9 . 3.173(5)
F3 F9 3_565 2.939(4)
F3 F17 . 2.686(3)
F3 F19 . 2.788(4)
F4 F9 2_664 2.795(4)
F4 F10 2_664 2.753(4)
F4 F10 3_564 3.028(4)
F4 F18 3_564 2.836(5)
F4 F20 . 3.157(4)
F5 F12 1_664 3.003(5)
F5 F12 3_654 2.756(5)
F5 F16 1_554 2.793(5)
F5 F22 1_664 2.933(3)
F5 F23 1_554 3.100(4)
F5 F24 2_654 2.930(3)
F6 F11 2_655 2.871(4)
F6 F11 3_665 3.051(5)
F6 F12 3_654 2.823(5)
F6 F14 3_665 2.778(5)
F6 F21 3_665 2.971(3)
F6 F23 2_654 3.090(3)
F6 F24 2_654 3.109(4)
F7 F8 1_554 2.731(5)
F7 F8 3_554 2.634(4)
F7 F13 3_564 2.849(5)
F7 F15 . 3.159(3)
F8 F14 2_655 2.678(3)
F8 F16 2_544 2.781(4)
F9 F18 2_664 2.968(3)
F9 F19 2_664 3.045(3)
F9 F20 3_565 3.149(3)
F9 F22 3_654 2.740(6)
F10 F17 2_665 2.974(3)
F10 F19 3_565 3.164(3)
F10 F20 3_565 2.946(3)
F10 F23 3_664 2.831(5)
F11 F12 1_664 2.712(4)
F11 F12 3_654 2.644(5)
F11 F22 3_654 2.713(5)
F11 F23 1_554 2.823(4)
F12 F21 1_446 2.839(3)
F12 F24 3_555 3.157(5)
F13 F17 2_665 2.880(4)
F14 F16 2_653 2.506(4)
F14 F24 3_664 2.934(3)
F15 F19 2_664 2.914(4)
F16 F21 3_666 2.870(5)
F17 F19 2_664 2.473(4)
F18 F23 2_554 2.891(4)
F20 F22 1_674 2.909(4)
F22 F23 1_445 2.491(4)

loop_
_jana_cell_twin_matrix_id
_jana_cell_twin_volume_fraction
_jana_cell_twin_matrix_1_1
_jana_cell_twin_matrix_1_2
_jana_cell_twin_matrix_1_3
_jana_cell_twin_matrix_2_1
_jana_cell_twin_matrix_2_2
_jana_cell_twin_matrix_2_3
_jana_cell_twin_matrix_3_1
_jana_cell_twin_matrix_3_2
_jana_cell_twin_matrix_3_3
1 0.4999(10) 1 0 0 0 1 0 0 0 1
2 0 -1 0 0 0 -1 0 0 0 -1
3 0 1 -1 0 0 -1 0 0 0 -1
4 0.5001(10) -1 1 0 0 1 0 0 0 -1
